data_2004079
loop_
_publ_author_name
'Kettani, M. H.'
'Avignant, D.'
'Metin, J.'

_publ_section_title
;
 Na<i>M</i>^II^Zr~2~F~11~ (<i>M</i>^II^ = Mn, Fe, Co, Ni, Zn) Fluorides
;
_journal_issue 11
_journal_name_full 'Acta Crystallographica Section C'
_journal_page_first 2207
_journal_page_last 2210
_journal_paper_doi 10.1107/S0108270195006081
_journal_volume 51
_journal_year 1995
_chemical_formula_sum 'F11 Na Zn Zr2'
_chemical_formula_weight 479.78
_space_group_IT_number 12
_symmetry_cell_setting monoclinic
_symmetry_space_group_name_Hall '-C 2y'
_symmetry_space_group_name_H-M 'C 1 2/m 1'
_atom_type_scat_source IntTabIV
_cell_angle_alpha 90
_cell_angle_beta 116.180(10)
_cell_angle_gamma 90
_cell_formula_units_Z 2
_cell_length_a 9.025(3)
_cell_length_b 6.6950(10)
_cell_length_c 7.7210(10)
_cell_measurement_reflns_used 25
_cell_measurement_temperature 293
_cell_measurement_theta_max 18
_cell_measurement_theta_min 6
_cell_volume 418.66(17)
_computing_cell_refinement
;
CAD-4 Software
;
_computing_data_collection
;
CAD-4 Software (Enraf-Nonius, 1989)
;
_computing_data_reduction
;
MolEN (Fair, 1990)
;
_computing_molecular_graphics
;
ORTEPII (Johnson, 1965)
;
_computing_structure_refinement
;
MolEN
;
_computing_structure_solution
;
MolEN
;
_diffrn_measurement_device 'Enraf-Nonius CAD-4'
_diffrn_measurement_method '\w/2\q scans'
_diffrn_radiation_type MoK\a
_diffrn_radiation_wavelength 0.71073
_diffrn_reflns_limit_h_max 16
_diffrn_reflns_limit_h_min 0
_diffrn_reflns_limit_k_max 12
_diffrn_reflns_limit_k_min 0
_diffrn_reflns_limit_l_max 14
_diffrn_reflns_limit_l_min -14
_diffrn_reflns_number 1369
_diffrn_reflns_theta_max 40
_diffrn_standards_decay_% 2
_diffrn_standards_interval_time 60
_diffrn_standards_number 3
_exptl_absorpt_coefficient_mu 5.52
_exptl_absorpt_correction_T_max 0.9999
_exptl_absorpt_correction_T_min 0.9459
_exptl_absorpt_correction_type 'empirical (refined from \y scan)'
_exptl_crystal_colour colorless
_exptl_crystal_density_diffrn 3.81
_exptl_crystal_density_method none
_exptl_crystal_description prismatic
_exptl_crystal_size_max 0.18
_exptl_crystal_size_mid 0.10
_exptl_crystal_size_min 0.08
_refine_diff_density_max 2.200
_refine_diff_density_min -2.073
_refine_ls_extinction_coef 'g = 2.0(2)x10^-6^'
_refine_ls_extinction_method '|F~c~| = |F~o~|(1 + gI~c~) (Stout & Jensen, 1968)'
_refine_ls_goodness_of_fit_obs 1.230
_refine_ls_number_parameters 46
_refine_ls_number_reflns 1192
_refine_ls_R_factor_obs 0.028
_refine_ls_shift/esd_max 0.01
_refine_ls_structure_factor_coef F
_refine_ls_weighting_details w=1/\s^2^(F)
_refine_ls_weighting_scheme calc
_refine_ls_wR_factor_obs 0.035
_reflns_number_observed 1192
_reflns_number_total 1369
_reflns_observed_criterion I>3\s(I)
_cod_data_source_file ab1265.cif
_cod_data_source_block 5
_cod_depositor_comments
;
The following automatic conversions were performed:

'_refine_ls_weighting_scheme' value ' w=1/\s^2^(F)' was changed to
'calc'. New tag '_refine_ls_weighting_details' was created. The value
of the new tag was set to 'w=1/\s^2^(F)'.

Automatic conversion script
Id: cif_fix_values 3143 2015-03-26 13:38:13Z robertas 
;
_cod_original_cell_volume 418.70(10)
_cod_original_sg_symbol_H-M 'C 2/m'
_cod_original_formula_sum 'Na Zn Zr2 F11'
_cod_database_code 2004079

loop_
_symmetry_equiv_pos_as_xyz
x,y,z
x,-y,z
-x,-y,-z
-x,y,-z
1/2+x,1/2+y,z
1/2+x,1/2-y,z
1/2-x,1/2-y,-z
1/2-x,1/2+y,-z

loop_
_atom_site_label
_atom_site_fract_x
_atom_site_fract_y
_atom_site_fract_z
_atom_site_B_iso_or_equiv
Na .0 .0 .0 3.72(6)
Zn .0 .0 .5 .704(5)
Zr .50534(2) .0 .23615(3) .555(3)
F(1) .0 .5 .5 3.38(6)
F(2) .0 .3293(2) .0 1.26(2)
F(3) .2472(2) .0 .6498(3) 1.74(3)
F(4) .2670(2) .0 .1089(3) 2.50(4)
F(5) .01590(10) .2061(2) .3138(2) 1.40(2)

loop_
_geom_bond_atom_site_label_1
_geom_bond_atom_site_label_2
_geom_bond_site_symmetry_2
_geom_bond_distance
_geom_bond_publ_flag
Compound_(1) ? ? ? yes
Na F(4) . 2.184(3) yes
Na F(4) 3 2.184(3) yes
Na F(2) . 2.242(3) yes
Na F(2) 3 2.242(3) yes
Na F(5) . 2.743(2) yes
Na F(5) 2 2.743(2) yes
Na F(5) 4 2.743(2) yes
Na F(5) 3 2.743(2) yes
Mn F(3) . 2.083(2) yes
Mn F(3) 4_556 2.083(2) yes
Mn F(5) . 2.103(2) yes
Mn F(5) 2 2.103(2) yes
Mn F(5) 3_556 2.103(2) yes
Mn F(5) 4_556 2.103(2) yes
Zr F(4) . 1.937(3) yes
Zr F(3) 4_656 2.005(3) yes
Zr F(5) 5_545 2.036(2) yes
Zr F(5) 6 2.036(2) yes
Zr F(1) 5_545 2.0820(10) yes
Zr F(2) 5_545 2.135(2) yes
Zr F(2) 7 2.135(2) yes
Compound_(2) ? ? ? yes
Na F(4) . 2.179(4) yes
Na F(4) 3 2.1790(10) yes
Na F(2) . 2.2230(10) yes
Na F(2) 3 2.2230(10) yes
Na F(5) . 2.7310(10) yes
Na F(5) 2 2.7310(10) yes
Na F(5) 4 2.7310(10) yes
Na F(5) 3 2.7310(10) yes
Fe F(3) . 2.0430(10) yes
Fe F(3) 4_556 2.0430(10) yes
Fe F(5) . 2.0800(10) yes
Fe F(5) 2 2.0800(10) yes
Fe F(5) 3_556 2.0800(10) yes
Fe F(5) 4_556 2.0800(10) yes
Zr F(4) . 1.9290(10) yes
Zr F(3) 4_656 2.0030(10) yes
Zr F(5) 5_545 2.0440(10) yes
Zr F(5) 6 2.0440(10) yes
Zr F(1) 5_545 2.0740(10) yes
Zr F(2) 5_545 2.1380(10) yes
Zr F(2) 7 2.1380(10) yes
Compound_(3) ? ? ? yes
Na F(4) . 2.174(2) yes
Na F(4) 3 2.174(2) yes
Na F(2) . 2.206(2) yes
Na F(2) 3 2.206(2) yes
Na F(5) . 2.7310(10) yes
Na F(5) 2 2.7310(10) yes
Na F(5) 4 2.7310(10) yes
Na F(5) 3 2.7310(10) yes
Co F(3) . 2.0160(10) yes
Co F(3) 4_556 2.0160(10) yes
Co F(5) . 2.0530(10) yes
Co F(5) 2 2.0530(10) yes
Co F(5) 3_556 2.0530(10) yes
Co F(5) 4_556 2.0530(10) yes
Zr F(4) . 1.930(2) yes
Zr F(3) 4_656 2.0060(10) yes
Zr F(5) 5_545 2.0430(10) yes
Zr F(5) 6 2.0430(10) yes
Zr F(1) 5_545 2.0610(10) yes
Zr F(2) 5_545 2.1350(10) yes
Zr F(2) 7 2.1350(10) yes
Compound_(4) ? ? ? yes
Na F(4) . 2.168(2) yes
Na F(4) 3 2.168(2) yes
Na F(2) . 2.190(2) yes
Na F(2) 3 2.190(2) yes
Na F(5) . 2.7340(10) yes
Na F(5) 2 2.7340(10) yes
Na F(5) 4 2.7340(10) yes
Na F(5) 3 2.7340(10) yes
Ni F(3) . 1.989(2) yes
Ni F(3) 4_556 1.989(2) yes
Ni F(5) . 2.0260(10) yes
Ni F(5) 2 2.0260(10) yes
Ni F(5) 3_556 2.0260(10) yes
Ni F(5) 4_556 2.0260(10) yes
Zr F(4) . 1.932(2) yes
Zr F(3) 4_656 2.008(2) yes
Zr F(5) 5_545 2.0510(10) yes
Zr F(5) 6 2.0510(10) yes
Zr F(1) 5_545 2.0520(10) yes
Zr F(2) 5_545 2.1380(10) yes
Zr F(2) 7 2.1380(10) yes
Compound_(5) ? ? ? yes
Na F(4) . 2.174(2) yes
Na F(4) 3 2.174(2) yes
Na F(2) . 2.205(2) yes
Na F(2) 3 2.205(2) yes
Na F(5) . 2.7370(10) yes
Na F(5) 2 2.7370(10) yes
Na F(5) 4 2.7370(10) yes
Na F(5) 3 2.7370(10) yes
Zn F(3) . 2.0100(10) yes
Zn F(3) 4_556 2.0100(10) yes
Zn F(5) . 2.0430(10) yes
Zn F(5) 2 2.0430(10) yes
Zn F(5) 3_556 2.0430(10) yes
Zn F(5) 4_556 2.0430(10) yes
Zr F(4) . 1.931(2) yes
Zr F(3) 4_656 2.0070(10) yes
Zr F(5) 5_545 2.0470(10) yes
Zr F(5) 6 2.0470(10) yes
Zr F(1) 5_545 2.0590(10) yes
Zr F(2) 5_545 2.1340(10) yes
Zr F(2) 7 2.1340(10) yes
